data_4067991
loop_
_publ_author_name
'Cabeza, Javier A.'
'Garc\'ia-\'Alvarez, Pablo'
'Pruneda, Vanessa'

_publ_section_title
;
 Reaction of [Ru3(CO)12] with Phenazine: Synthesis of C-Metalated
 Derivatives That Formally Arise from a C--H Oxidative Addition or a
 Long-Distance C-to-N Prototropy
;
_journal_issue 3
_journal_name_full Organometallics
_journal_page_first 941
_journal_paper_doi 10.1021/om200983a
_journal_volume 31
_journal_year 2012
_chemical_formula_moiety 'C23 H8 N2 O11 Ru4, C H2 Cl2'
_chemical_formula_sum 'C24 H10 Cl2 N2 O11 Ru4'
_chemical_formula_weight 977.52
_chemical_name_systematic
;
 ?
;
_space_group_IT_number 2
_symmetry_cell_setting triclinic
_symmetry_space_group_name_Hall '-P 1'
_symmetry_space_group_name_H-M 'P -1'
_atom_sites_solution_hydrogens geom
_atom_sites_solution_primary direct
_atom_sites_solution_secondary difmap
_audit_creation_method SHELXL-97
_cell_angle_alpha 103.652(5)
_cell_angle_beta 110.860(4)
_cell_angle_gamma 90.282(4)
_cell_formula_units_Z 2
_cell_length_a 10.0952(4)
_cell_length_b 11.9576(7)
_cell_length_c 12.6553(7)
_cell_measurement_reflns_used 5742
_cell_measurement_temperature 100(2)
_cell_measurement_theta_max 72.2128
_cell_measurement_theta_min 3.9193
_cell_volume 1380.54(13)
_computing_cell_refinement
;
CrysAlisPro, Oxford Diffraction Ltd.,
Version 1.171.34.36 (release 02-08-2010 CrysAlis171 .NET)
(compiled Aug  2 2010,13:00:58)
;
_computing_data_collection
;
CrysAlisPro, Oxford Diffraction Ltd.,
Version 1.171.34.36 (release 02-08-2010 CrysAlis171 .NET)
(compiled Aug  2 2010,13:00:58)
;
_computing_data_reduction
;
CrysAlisPro, Oxford Diffraction Ltd.,
Version 1.171.34.36 (release 02-08-2010 CrysAlis171 .NET)
(compiled Aug  2 2010,13:00:58)
;
_computing_molecular_graphics 'PLATON (Spek, 2008)'
_computing_publication_material 'SHELXL-97 (Sheldrick, 2008)'
_computing_structure_refinement 'SHELXL-97 (Sheldrick, 2008)'
_computing_structure_solution 'SIR-97 (Giacovazzo, 1999)'
_diffrn_ambient_temperature 100(2)
_diffrn_measured_fraction_theta_full 0.982
_diffrn_measured_fraction_theta_max 0.974
_diffrn_measurement_device_type 'Xcalibur, Onyx, Nova'
_diffrn_radiation_monochromator mirror
_diffrn_radiation_source 'Nova (Cu) X-ray Source'
_diffrn_radiation_type CuK\a
_diffrn_radiation_wavelength 1.54180
_diffrn_reflns_av_R_equivalents 0.0000
_diffrn_reflns_av_sigmaI/netI 0.0744
_diffrn_reflns_limit_h_max 11
_diffrn_reflns_limit_h_min -12
_diffrn_reflns_limit_k_max 14
_diffrn_reflns_limit_k_min -14
_diffrn_reflns_limit_l_max 15
_diffrn_reflns_limit_l_min 0
_diffrn_reflns_number 5092
_diffrn_reflns_theta_full 67.50
_diffrn_reflns_theta_max 69.99
_diffrn_reflns_theta_min 3.82
_exptl_absorpt_coefficient_mu 19.751
_exptl_absorpt_correction_T_max 1.00000
_exptl_absorpt_correction_T_min 0.44454
_exptl_absorpt_correction_type refdelf
_exptl_absorpt_process_details
;
Parkin S,Moezzi B & Hope H, (1995) J. Appl. Cryst. 28, 53-56
Cubic fit to sin(theta)/lambda - 24 parameters
;
_exptl_crystal_colour red
_exptl_crystal_density_diffrn 2.352
_exptl_crystal_density_method 'not measured'
_exptl_crystal_description fragment
_exptl_crystal_F_000 932
_exptl_crystal_size_max 0.1323
_exptl_crystal_size_mid 0.0263
_exptl_crystal_size_min 0.0123
_refine_diff_density_max 1.469
_refine_diff_density_min -2.169
_refine_diff_density_rms 0.252
_refine_ls_extinction_method none
_refine_ls_goodness_of_fit_ref 1.002
_refine_ls_hydrogen_treatment mixed
_refine_ls_matrix_type full
_refine_ls_number_parameters 391
_refine_ls_number_reflns 5092
_refine_ls_number_restraints 1
_refine_ls_restrained_S_all 1.002
_refine_ls_R_factor_all 0.0558
_refine_ls_R_factor_gt 0.0472
_refine_ls_shift/su_max 0.000
_refine_ls_shift/su_mean 0.000
_refine_ls_structure_factor_coef Fsqd
_refine_ls_weighting_details 'calc w=1/[\s^2^(Fo^2^)+(0.0799P)^2^+0.0000P] where P=(Fo^2^+2Fc^2^)/3'
_refine_ls_weighting_scheme calc
_refine_ls_wR_factor_gt 0.1243
_refine_ls_wR_factor_ref 0.1317
_reflns_number_gt 4264
_reflns_number_total 5092
_reflns_threshold_expression >2\s(I)
_cod_data_source_file om200983a_si_002.cif
_cod_data_source_block v202f3b
_cod_depositor_comments
;
The following automatic conversions were performed:
'__computing_data_collection' tag replaced with
'_computing_data_collection'.

Automatic conversion script
Id: cif_correct_tags 1440 2010-10-19 06:21:57Z saulius 
;
_cod_original_cell_volume 1380.54(12)
_cod_original_sg_symbol_H-M P-1
_cod_database_code 4067991

loop_
_symmetry_equiv_pos_as_xyz
'x, y, z'
'-x, -y, -z'

loop_
_atom_site_label
_atom_site_type_symbol
_atom_site_fract_x
_atom_site_fract_y
_atom_site_fract_z
_atom_site_U_iso_or_equiv
_atom_site_adp_type
_atom_site_occupancy
_atom_site_symmetry_multiplicity
_atom_site_calc_flag
_atom_site_refinement_flags
C1 C 0.4573(8) 0.0839(6) 0.2253(6) 0.0171(14) Uani 1 1 d .
C2 C 0.4654(7) -0.0277(5) 0.2500(6) 0.0153(13) Uani 1 1 d .
H2 H 0.4060 -0.0486 0.2874 0.018 Uiso 1 1 calc R
C3 C 0.5572(9) -0.1080(6) 0.2215(6) 0.0217(16) Uani 1 1 d .
H3 H 0.5600 -0.1804 0.2406 0.026 Uiso 1 1 calc R
C4 C 0.6441(8) -0.0796(6) 0.1648(6) 0.0181(14) Uani 1 1 d .
H4 H 0.7076 -0.1323 0.1463 0.022 Uiso 1 1 calc R
C5 C 0.6373(7) 0.0279(6) 0.1349(6) 0.0166(14) Uani 1 1 d .
C6 C 0.7455(7) 0.1644(6) 0.0706(6) 0.0163(14) Uani 1 1 d .
C7 C 0.8434(8) 0.1913(6) 0.0245(6) 0.0207(15) Uani 1 1 d .
H7 H 0.8871 0.1308 -0.0102 0.025 Uiso 1 1 calc R
C8 C 0.8792(7) 0.3047(6) 0.0279(6) 0.0185(14) Uani 1 1 d .
H8 H 0.9447 0.3214 -0.0061 0.022 Uiso 1 1 calc R
C9 C 0.8177(8) 0.3940(6) 0.0819(6) 0.0191(14) Uani 1 1 d .
H9 H 0.8443 0.4723 0.0880 0.023 Uiso 1 1 calc R
C10 C 0.7166(8) 0.3671(6) 0.1269(6) 0.0189(14) Uani 1 1 d .
H10 H 0.6745 0.4279 0.1630 0.023 Uiso 1 1 calc R
C11 C 0.6767(7) 0.2534(6) 0.1196(6) 0.0143(13) Uani 1 1 d .
C12 C 0.5523(7) 0.1132(5) 0.1727(6) 0.0167(14) Uani 1 1 d .
C13 C 0.9608(9) 0.6706(7) 0.3284(6) 0.0270(17) Uani 1 1 d .
H13A H 1.0349 0.7180 0.4005 0.032 Uiso 1 1 calc R
H13B H 0.9918 0.5921 0.3119 0.032 Uiso 1 1 calc R
C301 C 0.4001(8) 0.1824(6) 0.4371(7) 0.0198(15) Uani 1 1 d .
C303 C 0.1653(7) 0.0967(6) 0.2272(6) 0.0165(14) Uani 1 1 d .
C302 C 0.2421(7) 0.3408(6) 0.3348(6) 0.0150(13) Uani 1 1 d .
C103 C 0.2495(7) 0.2140(5) 0.0990(6) 0.0159(14) Uani 1 1 d .
C102 C 0.4059(8) 0.3713(5) 0.0137(6) 0.0200(16) Uani 1 1 d .
C101 C 0.2673(8) 0.4484(6) 0.1502(6) 0.0178(14) Uani 1 1 d .
C201 C 0.8168(8) 0.3493(6) 0.3822(6) 0.0227(16) Uani 1 1 d .
C203 C 0.6706(7) 0.3160(6) 0.5146(7) 0.0198(16) Uani 1 1 d .
C202 C 0.5562(8) 0.4488(6) 0.3605(6) 0.0191(15) Uani 1 1 d .
C402 C 0.8896(9) 0.0937(6) 0.3884(6) 0.0224(16) Uani 1 1 d .
C401 C 0.7270(8) 0.0629(6) 0.4956(7) 0.0223(16) Uani 1 1 d .
Cl5 Cl 0.7982(2) 0.66163(17) 0.35145(17) 0.0310(4) Uani 1 1 d .
Cl6 Cl 0.9445(2) 0.73203(17) 0.21114(17) 0.0306(4) Uani 1 1 d .
N1 N 0.5697(6) 0.2277(5) 0.1637(5) 0.0126(11) Uani 1 1 d .
N2 N 0.7152(6) 0.0509(5) 0.0711(5) 0.0156(11) Uani 1 1 d D
O301 O 0.4372(6) 0.1652(5) 0.5277(4) 0.0234(11) Uani 1 1 d .
O303 O 0.0665(6) 0.0316(5) 0.1882(5) 0.0242(12) Uani 1 1 d .
O302 O 0.1923(6) 0.4206(5) 0.3668(5) 0.0251(12) Uani 1 1 d .
O103 O 0.1580(5) 0.1603(4) 0.0123(4) 0.0183(10) Uani 1 1 d .
O102 O 0.4056(6) 0.3839(4) -0.0740(5) 0.0231(11) Uani 1 1 d .
O101 O 0.1854(6) 0.5126(5) 0.1463(5) 0.0273(12) Uani 1 1 d .
O201 O 0.9329(6) 0.3851(5) 0.4059(5) 0.0300(13) Uani 1 1 d .
O203 O 0.7043(6) 0.3271(5) 0.6131(4) 0.0232(11) Uani 1 1 d .
O202 O 0.5404(6) 0.5435(4) 0.3954(5) 0.0253(12) Uani 1 1 d .
O402 O 1.0108(6) 0.1117(6) 0.4175(5) 0.0358(15) Uani 1 1 d .
O401 O 0.7480(6) 0.0649(5) 0.5912(4) 0.0244(12) Uani 1 1 d .
Ru1 Ru 0.40099(5) 0.33712(4) 0.14943(4) 0.01364(15) Uani 1 1 d .
Ru3 Ru 0.33107(5) 0.20513(4) 0.28221(4) 0.01366(15) Uani 1 1 d .
Ru2 Ru 0.62318(5) 0.29829(4) 0.35132(4) 0.01321(15) Uani 1 1 d .
Ru4 Ru 0.69218(5) 0.06060(4) 0.33905(4) 0.01495(15) Uani 1 1 d .
H200 H 0.755(8) -0.002(6) 0.037(7) 0.018 Uiso 1 1 d D

loop_
_atom_site_aniso_label
_atom_site_aniso_U_11
_atom_site_aniso_U_22
_atom_site_aniso_U_33
_atom_site_aniso_U_23
_atom_site_aniso_U_13
_atom_site_aniso_U_12
C1 0.020(4) 0.020(3) 0.011(3) 0.005(2) 0.004(3) 0.001(3)
C2 0.019(3) 0.009(3) 0.018(3) 0.002(2) 0.008(3) 0.003(2)
C3 0.032(4) 0.017(3) 0.016(3) 0.003(3) 0.009(3) 0.001(3)
C4 0.024(4) 0.015(3) 0.014(3) 0.005(2) 0.005(3) -0.001(3)
C5 0.015(3) 0.016(3) 0.012(3) -0.002(2) 0.002(2) -0.003(2)
C6 0.016(3) 0.022(3) 0.010(3) 0.004(2) 0.004(2) 0.002(3)
C7 0.026(4) 0.019(3) 0.019(3) 0.005(3) 0.010(3) 0.002(3)
C8 0.016(3) 0.026(3) 0.019(3) 0.010(3) 0.010(3) 0.004(3)
C9 0.017(3) 0.021(3) 0.022(3) 0.011(3) 0.007(3) -0.001(3)
C10 0.024(4) 0.019(3) 0.014(3) 0.003(3) 0.007(3) 0.003(3)
C11 0.010(3) 0.020(3) 0.014(3) 0.003(2) 0.007(2) 0.002(2)
C12 0.014(3) 0.011(3) 0.024(3) 0.006(3) 0.006(3) 0.004(2)
C13 0.026(4) 0.040(4) 0.014(3) 0.004(3) 0.008(3) 0.009(3)
C301 0.015(3) 0.015(3) 0.030(4) 0.007(3) 0.009(3) 0.004(2)
C303 0.014(3) 0.023(3) 0.014(3) 0.003(3) 0.007(3) 0.006(3)
C302 0.016(3) 0.016(3) 0.017(3) -0.001(2) 0.013(3) -0.001(2)
C103 0.013(3) 0.012(3) 0.026(3) 0.003(3) 0.012(3) 0.005(2)
C102 0.026(4) 0.009(3) 0.018(3) 0.003(2) 0.000(3) -0.001(2)
C101 0.016(3) 0.023(3) 0.017(3) 0.005(3) 0.010(3) 0.002(3)
C201 0.025(4) 0.022(3) 0.016(3) 0.006(3) 0.001(3) 0.003(3)
C203 0.006(3) 0.017(3) 0.034(4) 0.006(3) 0.004(3) -0.002(2)
C202 0.017(3) 0.019(3) 0.016(3) 0.002(3) 0.002(3) -0.003(3)
C402 0.028(5) 0.022(3) 0.015(3) 0.001(3) 0.008(3) -0.001(3)
C401 0.017(4) 0.017(3) 0.029(4) 0.009(3) 0.002(3) -0.003(3)
Cl5 0.0254(9) 0.0387(10) 0.0268(9) 0.0100(8) 0.0063(7) -0.0002(7)
Cl6 0.0270(10) 0.0365(9) 0.0318(9) 0.0139(8) 0.0114(7) 0.0054(7)
N1 0.012(3) 0.014(2) 0.012(2) 0.000(2) 0.007(2) 0.002(2)
N2 0.021(3) 0.013(3) 0.013(3) -0.002(2) 0.011(2) 0.004(2)
O301 0.026(3) 0.026(3) 0.020(3) 0.009(2) 0.008(2) -0.001(2)
O303 0.019(3) 0.027(3) 0.022(2) 0.004(2) 0.004(2) -0.007(2)
O302 0.027(3) 0.025(3) 0.031(3) 0.006(2) 0.020(2) 0.005(2)
O103 0.018(2) 0.018(2) 0.015(2) -0.0010(18) 0.0036(19) -0.0025(18)
O102 0.025(3) 0.024(2) 0.022(3) 0.007(2) 0.009(2) 0.001(2)
O101 0.030(3) 0.030(3) 0.028(3) 0.011(2) 0.015(2) 0.015(2)
O201 0.020(3) 0.043(3) 0.027(3) 0.010(2) 0.007(2) -0.008(2)
O203 0.024(3) 0.028(3) 0.012(2) 0.0033(19) 0.002(2) -0.002(2)
O202 0.026(3) 0.021(3) 0.024(3) 0.002(2) 0.006(2) 0.007(2)
O402 0.018(3) 0.049(4) 0.031(3) 0.004(3) 0.002(2) 0.002(2)
O401 0.029(3) 0.030(3) 0.013(2) 0.009(2) 0.005(2) 0.001(2)
Ru1 0.0135(3) 0.0134(2) 0.0139(2) 0.00346(18) 0.00484(19) 0.00156(18)
Ru3 0.0131(3) 0.0137(2) 0.0141(3) 0.00302(18) 0.00532(19) 0.00046(18)
Ru2 0.0137(3) 0.0124(2) 0.0125(2) 0.00193(18) 0.00450(19) -0.00018(18)
Ru4 0.0158(3) 0.0141(2) 0.0145(3) 0.00387(19) 0.0048(2) 0.00198(18)

loop_
_atom_type_symbol
_atom_type_description
_atom_type_scat_dispersion_real
_atom_type_scat_dispersion_imag
_atom_type_scat_source
C C 0.0181 0.0091 'International Tables Vol C Tables 4.2.6.8 and 6.1.1.4'
H H 0.0000 0.0000 'International Tables Vol C Tables 4.2.6.8 and 6.1.1.4'
Cl Cl 0.3639 0.7018 'International Tables Vol C Tables 4.2.6.8 and 6.1.1.4'
N N 0.0311 0.0180 'International Tables Vol C Tables 4.2.6.8 and 6.1.1.4'
O O 0.0492 0.0322 'International Tables Vol C Tables 4.2.6.8 and 6.1.1.4'
Ru Ru 0.0552 3.2960 'International Tables Vol C Tables 4.2.6.8 and 6.1.1.4'

loop_
_geom_angle_atom_site_label_1
_geom_angle_atom_site_label_2
_geom_angle_atom_site_label_3
_geom_angle
C12 C1 C2 116.4(7)
C12 C1 Ru3 121.6(5)
C2 C1 Ru3 121.6(5)
C12 C1 Ru4 70.5(4)
C2 C1 Ru4 69.2(4)
Ru3 C1 Ru4 124.6(3)
C3 C2 C1 123.3(7)
C3 C2 Ru4 72.4(4)
C1 C2 Ru4 74.7(4)
C4 C3 C2 119.2(7)
C4 C3 Ru4 73.6(4)
C2 C3 Ru4 71.6(4)
C3 C4 C5 119.9(7)
C3 C4 Ru4 71.1(4)
C5 C4 Ru4 74.4(4)
N2 C5 C4 119.3(7)
N2 C5 C12 120.3(6)
C4 C5 C12 120.4(7)
N2 C5 Ru4 132.3(4)
C4 C5 Ru4 70.4(4)
C12 C5 Ru4 69.7(4)
C7 C6 N2 120.9(7)
C7 C6 C11 119.8(7)
N2 C6 C11 119.3(7)
C6 C7 C8 121.6(7)
C7 C8 C9 119.1(7)
C8 C9 C10 119.5(6)
C11 C10 C9 121.3(7)
C10 C11 C6 118.5(7)
C10 C11 N1 120.3(6)
C6 C11 N1 121.2(6)
N1 C12 C1 120.3(6)
N1 C12 C5 119.4(7)
C1 C12 C5 120.1(6)
N1 C12 Ru4 120.0(4)
C1 C12 Ru4 73.8(4)
C5 C12 Ru4 74.5(4)
Cl6 C13 Cl5 112.1(4)
O301 C301 Ru3 177.3(6)
O303 C303 Ru3 176.1(6)
O302 C302 Ru3 178.9(6)
O103 C103 Ru1 140.0(6)
O103 C103 Ru3 134.5(5)
Ru1 C103 Ru3 85.4(3)
O102 C102 Ru1 175.0(6)
O101 C101 Ru1 177.4(6)
O201 C201 Ru2 176.1(7)
O203 C203 Ru2 177.4(6)
O202 C202 Ru2 162.2(6)
O202 C202 Ru1 120.0(5)
Ru2 C202 Ru1 77.8(2)
O402 C402 Ru4 178.6(7)
O401 C401 Ru4 179.6(7)
C12 N1 C11 117.2(6)
C12 N1 Ru1 121.0(5)
C11 N1 Ru1 117.6(4)
C12 N1 Ru2 91.9(4)
C11 N1 Ru2 115.4(4)
Ru1 N1 Ru2 83.4(2)
C5 N2 C6 120.1(6)
C102 Ru1 C101 87.2(3)
C102 Ru1 C103 106.6(3)
C101 Ru1 C103 90.0(3)
C102 Ru1 N1 93.9(3)
C101 Ru1 N1 173.2(2)
C103 Ru1 N1 96.1(2)
C102 Ru1 C202 124.9(3)
C101 Ru1 C202 88.6(3)
C103 Ru1 C202 128.3(3)
N1 Ru1 C202 85.3(2)
C102 Ru1 Ru3 156.45(19)
C101 Ru1 Ru3 99.2(2)
C103 Ru1 Ru3 51.2(2)
N1 Ru1 Ru3 82.46(16)
C202 Ru1 Ru3 78.16(16)
C102 Ru1 Ru2 131.6(2)
C101 Ru1 Ru2 126.1(2)
C103 Ru1 Ru2 107.2(2)
N1 Ru1 Ru2 49.06(14)
C202 Ru1 Ru2 40.70(16)
Ru3 Ru1 Ru2 61.181(17)
C301 Ru3 C303 94.4(3)
C301 Ru3 C302 90.2(3)
C303 Ru3 C302 96.3(3)
C301 Ru3 C1 92.9(3)
C303 Ru3 C1 94.7(3)
C302 Ru3 C1 168.3(3)
C301 Ru3 C103 174.8(3)
C303 Ru3 C103 82.2(3)
C302 Ru3 C103 94.0(3)
C1 Ru3 C103 83.5(2)
C301 Ru3 Ru1 140.3(2)
C303 Ru3 Ru1 125.3(2)
C302 Ru3 Ru1 84.8(2)
C1 Ru3 Ru1 85.60(19)
C103 Ru3 Ru1 43.40(18)
C301 Ru3 Ru2 82.4(2)
C303 Ru3 Ru2 161.1(2)
C302 Ru3 Ru2 102.34(19)
C1 Ru3 Ru2 67.03(19)
C103 Ru3 Ru2 99.57(18)
Ru1 Ru3 Ru2 60.505(17)
C203 Ru2 C201 89.3(3)
C203 Ru2 C202 91.8(3)
C201 Ru2 C202 95.7(3)
C203 Ru2 N1 164.2(2)
C201 Ru2 N1 94.7(3)
C202 Ru2 N1 103.0(2)
C203 Ru2 Ru1 141.2(2)
C201 Ru2 Ru1 119.1(2)
C202 Ru2 Ru1 61.54(19)
N1 Ru2 Ru1 47.55(14)
C203 Ru2 Ru3 95.6(2)
C201 Ru2 Ru3 174.0(2)
C202 Ru2 Ru3 87.7(2)
N1 Ru2 Ru3 79.67(15)
Ru1 Ru2 Ru3 58.314(17)
C203 Ru2 Ru4 86.6(2)
C201 Ru2 Ru4 91.2(2)
C202 Ru2 Ru4 173.0(2)
N1 Ru2 Ru4 78.01(14)
Ru1 Ru2 Ru4 116.28(2)
Ru3 Ru2 Ru4 85.666(19)
C402 Ru4 C401 85.5(3)
C402 Ru4 C2 163.7(3)
C401 Ru4 C2 100.8(3)
C402 Ru4 C3 127.7(3)
C401 Ru4 C3 108.7(3)
C2 Ru4 C3 36.0(3)
C402 Ru4 C12 117.1(3)
C401 Ru4 C12 147.8(3)
C2 Ru4 C12 64.1(2)
C3 Ru4 C12 76.6(2)
C402 Ru4 C4 101.4(3)
C401 Ru4 C4 136.5(3)
C2 Ru4 C4 63.6(3)
C3 Ru4 C4 35.3(3)
C12 Ru4 C4 64.8(2)
C402 Ru4 C1 151.4(3)
C401 Ru4 C1 116.1(3)
C2 Ru4 C1 36.1(2)
C3 Ru4 C1 65.4(3)
C12 Ru4 C1 35.7(3)
C4 Ru4 C1 76.2(3)
C402 Ru4 C5 97.9(3)
C401 Ru4 C5 171.4(3)
C2 Ru4 C5 73.8(3)
C3 Ru4 C5 63.0(2)
C12 Ru4 C5 35.8(3)
C4 Ru4 C5 35.1(2)
C1 Ru4 C5 63.5(2)
C402 Ru4 Ru2 96.1(2)
C401 Ru4 Ru2 97.6(2)
C2 Ru4 Ru2 97.90(16)
C3 Ru4 Ru2 129.27(19)
C12 Ru4 Ru2 59.53(16)
C4 Ru4 Ru2 123.65(16)
C1 Ru4 Ru2 64.19(17)
C5 Ru4 Ru2 89.86(17)

loop_
_geom_bond_atom_site_label_1
_geom_bond_atom_site_label_2
_geom_bond_distance
C1 C12 1.430(11)
C1 C2 1.437(9)
C1 Ru3 2.103(7)
C1 Ru4 2.353(7)
C2 C3 1.412(11)
C2 Ru4 2.281(7)
C3 C4 1.400(11)
C3 Ru4 2.291(7)
C4 C5 1.418(9)
C4 Ru4 2.323(7)
C5 N2 1.379(10)
C5 C12 1.441(10)
C5 Ru4 2.374(7)
C6 C7 1.384(11)
C6 N2 1.391(9)
C6 C11 1.415(10)
C7 C8 1.389(10)
C8 C9 1.399(11)
C9 C10 1.403(11)
C10 C11 1.389(10)
C11 N1 1.442(9)
C12 N1 1.416(8)
C12 Ru4 2.310(7)
C13 Cl6 1.763(8)
C13 Cl5 1.773(9)
C301 O301 1.142(10)
C301 Ru3 1.919(8)
C303 O303 1.142(9)
C303 Ru3 1.921(7)
C302 O302 1.138(9)
C302 Ru3 1.952(7)
C103 O103 1.188(9)
C103 Ru1 1.937(7)
C103 Ru3 2.196(7)
C102 O102 1.153(10)
C102 Ru1 1.874(8)
C101 O101 1.127(10)
C101 Ru1 1.901(7)
C201 O201 1.154(10)
C201 Ru2 1.918(8)
C203 O203 1.143(10)
C203 Ru2 1.906(8)
C202 O202 1.149(9)
C202 Ru2 1.918(7)
C202 Ru1 2.586(6)
C402 O402 1.148(11)
C402 Ru4 1.873(8)
C401 O401 1.146(10)
C401 Ru4 1.878(8)
N1 Ru1 2.135(5)
N1 Ru2 2.186(5)
Ru1 Ru3 2.8103(7)
Ru1 Ru2 2.8746(7)
Ru3 Ru2 2.8936(7)
Ru2 Ru4 2.9113(7)
